data_7237857
loop_
_publ_author_name
'Duan, Ping'
'Liu, Junyang'
'Wang, Jin-Yun'
'Chen, Lichuan'
'Wang, Fei'
'Zhang, Qian-Chong'
'Hong, Wenjing'
'Chen, Zhong-Ning'

_publ_section_title
;
 Modulation of the conductance in platinum(ii) bis(acetylide) molecules
 through &#x201C;gating&#x201D; metal ions
;
_journal_issue 24
_journal_name_full 'Journal of Materials Chemistry C'
_journal_page_first 7259
_journal_paper_doi 10.1039/C9TC02100K
_journal_volume 7
_journal_year 2019
_chemical_formula_sum 'C145 H138 Ag2 Cl4 O10 P8 Pt2 S4'
_chemical_formula_weight 3164.27
_space_group_crystal_system triclinic
_space_group_IT_number 2
_space_group_name_Hall '-P 1'
_space_group_name_H-M_alt 'P -1'
_atom_sites_solution_hydrogens mixed
_audit_creation_method SHELXL-2014/7
_audit_update_record
;
2019-01-14 deposited with the CCDC.	2019-05-09 downloaded from the CCDC.
;
_cell_angle_alpha 92.972(8)
_cell_angle_beta 90.273(8)
_cell_angle_gamma 90.059(8)
_cell_formula_units_Z 2
_cell_length_a 11.693(3)
_cell_length_b 14.440(4)
_cell_length_c 42.027(11)
_cell_measurement_reflns_used 9853
_cell_measurement_temperature 100(2)
_cell_measurement_theta_max 24.80
_cell_measurement_theta_min 2.26
_cell_volume 7086(3)
_computing_structure_refinement 'SHELXL-2014/7 (Sheldrick, 2014)'
_diffrn_ambient_temperature 100(2)
_diffrn_measured_fraction_theta_full 0.992
_diffrn_measured_fraction_theta_max 0.992
_diffrn_measurement_device_type 'Bruker D8 Venture CCD'
_diffrn_measurement_method '\f and \w scans'
_diffrn_radiation_type MoK\a
_diffrn_radiation_wavelength 0.71073
_diffrn_reflns_av_R_equivalents 0.1606
_diffrn_reflns_av_unetI/netI 0.1400
_diffrn_reflns_Laue_measured_fraction_full 0.992
_diffrn_reflns_Laue_measured_fraction_max 0.992
_diffrn_reflns_limit_h_max 13
_diffrn_reflns_limit_h_min -13
_diffrn_reflns_limit_k_max 17
_diffrn_reflns_limit_k_min -17
_diffrn_reflns_limit_l_max 49
_diffrn_reflns_limit_l_min -49
_diffrn_reflns_number 107284
_diffrn_reflns_point_group_measured_fraction_full 0.992
_diffrn_reflns_point_group_measured_fraction_max 0.992
_diffrn_reflns_theta_full 25.000
_diffrn_reflns_theta_max 25.000
_diffrn_reflns_theta_min 2.241
_exptl_absorpt_coefficient_mu 2.521
_exptl_crystal_colour colorless
_exptl_crystal_density_diffrn 1.483
_exptl_crystal_description block
_exptl_crystal_F_000 3180
_exptl_crystal_preparation 'Charge transport'
_exptl_crystal_size_max 0.200
_exptl_crystal_size_mid 0.200
_exptl_crystal_size_min 0.100
_refine_diff_density_max 2.110
_refine_diff_density_min -1.422
_refine_diff_density_rms 0.183
_refine_ls_extinction_coef 0.00225(13)
_refine_ls_extinction_expression Fc^*^=kFc[1+0.001xFc^2^\l^3^/sin(2\q)]^-1/4^
_refine_ls_extinction_method 'SHELXL-2014/7 (Sheldrick 2014'
_refine_ls_goodness_of_fit_ref 1.028
_refine_ls_hydrogen_treatment constr
_refine_ls_matrix_type full
_refine_ls_number_parameters 1574
_refine_ls_number_reflns 24713
_refine_ls_number_restraints 62
_refine_ls_restrained_S_all 1.028
_refine_ls_R_factor_all 0.1652
_refine_ls_R_factor_gt 0.0885
_refine_ls_shift/su_max 0.147
_refine_ls_shift/su_mean 0.003
_refine_ls_structure_factor_coef Fsqd
_refine_ls_weighting_details 'w=1/[\s^2^(Fo^2^)+(0.0899P)^2^+80.8927P] where P=(Fo^2^+2Fc^2^)/3'
_refine_ls_weighting_scheme calc
_refine_ls_wR_factor_gt 0.1966
_refine_ls_wR_factor_ref 0.2392
_reflns_Friedel_coverage 0.000
_reflns_number_gt 13790
_reflns_number_total 24713
_reflns_threshold_expression 'I > 2\s(I)'
_cod_data_source_file c9tc02100k2.cif
_cod_data_source_block k_CCDC4
_cod_database_code 7237857
_shelx_shelxl_version_number 2014/7
_shelx_space_group_comment
;
The symmetry employed for this shelxl refinement is uniquely defined
by the following loop, which should always be used as a source of
symmetry information in preference to the above space-group names.
They are only intended as comments.
;
_shelx_estimated_absorpt_t_min 0.633
_shelx_estimated_absorpt_t_max 0.787

loop_
_space_group_symop_operation_xyz
'x, y, z'
'-x, -y, -z'

loop_
_atom_site_label
_atom_site_type_symbol
_atom_site_fract_x
_atom_site_fract_y
_atom_site_fract_z
_atom_site_U_iso_or_equiv
_atom_site_adp_type
_atom_site_occupancy
_atom_site_site_symmetry_order
_atom_site_calc_flag
_atom_site_refinement_flags_posn
_atom_site_refinement_flags_adp
_atom_site_refinement_flags_occupancy
Pt01 Pt 0.95915(4) 0.58910(4) 0.38743(2) 0.0394(2) Uani 1 1 d . . .
Pt02 Pt 0.45909(4) 0.41081(4) 0.11257(2) 0.0394(2) Uani 1 1 d . . .
Ag03 Ag 0.73007(9) 0.58150(9) 0.35844(3) 0.0499(3) Uani 1 1 d . . .
Ag04 Ag 0.23012(9) 0.41859(9) 0.14152(3) 0.0497(3) Uani 1 1 d . . .
P005 P 0.4522(3) 0.5663(3) 0.10476(9) 0.0398(9) Uani 1 1 d . . .
P006 P 0.7209(3) 0.7448(3) 0.35481(10) 0.0503(11) Uani 1 1 d . . .
P007 P 0.4599(3) 0.2531(3) 0.11428(9) 0.0407(9) Uani 1 1 d . . .
P008 P 0.9593(3) 0.7475(3) 0.38577(9) 0.0406(9) Uani 1 1 d . . .
P009 P 0.9523(3) 0.4336(3) 0.39524(9) 0.0396(9) Uani 1 1 d . . .
P00A P 0.7116(3) 0.4197(3) 0.36476(9) 0.0453(10) Uani 1 1 d . . .
P00B P 0.2115(3) 0.5805(3) 0.13518(9) 0.0438(10) Uani 1 1 d . . .
P00C P 0.2213(3) 0.2551(3) 0.14527(10) 0.0494(11) Uani 1 1 d . . .
S1 S 1.5773(3) 0.5424(3) 0.25378(9) 0.0551(11) Uani 1 1 d . . .
S3 S 1.0777(3) 0.4577(3) 0.24622(10) 0.0570(11) Uani 1 1 d . . .
S2 S 0.3357(4) 0.6682(5) 0.51934(13) 0.0837(17) Uani 1 1 d . . .
S4 S -0.1640(4) 0.3314(5) -0.01965(13) 0.0890(19) Uani 1 1 d . . .
Cl1 Cl 0.3420(8) 0.9235(5) 0.0924(2) 0.122(3) Uani 1 1 d . . .
C00J C 0.8188(11) 0.6041(10) 0.4155(3) 0.038(3) Uani 1 1 d . . .
C00K C 0.5336(11) 0.1981(11) 0.1457(3) 0.045(4) Uani 1 1 d . . .
C00L C 0.3066(11) 0.6118(10) 0.1027(3) 0.041(3) Uani 1 1 d . . .
H00A H 0.2718 0.5892 0.0822 0.049 Uiso 1 1 calc R U .
H00F H 0.3107 0.6803 0.1026 0.049 Uiso 1 1 calc R U .
C00M C 0.8056(11) 0.3868(10) 0.3968(3) 0.041(4) Uani 1 1 d . . .
H00B H 0.8100 0.3183 0.3964 0.049 Uiso 1 1 calc R U .
H00C H 0.7710 0.4080 0.4174 0.049 Uiso 1 1 calc R U .
C00N C 0.6033(13) 0.4180(11) 0.1381(3) 0.043(4) Uani 1 1 d . . .
C00O C 0.7875(12) 0.4323(11) 0.1737(3) 0.044(4) Uani 1 1 d . . .
C00P C 1.0271(13) 0.3691(11) 0.3352(4) 0.050(4) Uani 1 1 d . . .
H00D H 1.0039 0.4272 0.3277 0.060 Uiso 1 1 calc R U .
C00Q C 0.5202(12) 0.6481(12) 0.1321(4) 0.051(4) Uani 1 1 d . . .
C00R C 1.2862(11) 0.5685(12) 0.3255(3) 0.047(4) Uani 1 1 d . . .
C00S C 0.8498(13) 0.3576(11) 0.1811(4) 0.048(4) Uani 1 1 d . . .
H00G H 0.8331 0.2987 0.1710 0.058 Uiso 1 1 calc R U .
C00T C 0.2431(13) 0.6594(14) 0.1693(4) 0.057(5) Uani 1 1 d . . .
C00U C 0.5728(11) 0.3879(10) 0.3798(3) 0.038(3) Uani 1 1 d . . .
C00V C 1.1017(11) 0.5784(10) 0.3618(3) 0.035(3) Uani 1 1 d . . .
C00W C 0.7390(11) 0.6107(11) 0.4325(4) 0.042(4) Uani 1 1 d . . .
C00X C 1.0193(12) 0.3532(11) 0.3678(4) 0.044(4) Uani 1 1 d . . .
C00Y C 1.0330(12) 0.8040(11) 0.3543(4) 0.046(4) Uani 1 1 d . . .
C00Z C 1.1285(14) 0.7632(13) 0.4304(4) 0.061(5) Uani 1 1 d . . .
H00E H 1.1665 0.7190 0.4166 0.073 Uiso 1 1 calc R U .
O5 O -0.0797(13) -0.0602(11) 0.1886(4) 0.101(5) Uani 1 1 d . . .
C01Y C 1.1894(12) 0.5762(11) 0.3469(4) 0.045(4) Uani 1 1 d . . .
C01Z C 0.9656(12) 0.4511(12) 0.2176(4) 0.046(4) Uani 1 1 d . . .
C01A C 0.5294(13) 0.6299(13) 0.1649(4) 0.055(4) Uani 1 1 d . . .
H01K H 0.5098 0.5708 0.1721 0.066 Uiso 1 1 calc R U .
C01B C 0.6421(12) 0.6261(12) 0.4546(3) 0.046(4) Uani 1 1 d . . .
C01C C 0.4832(14) 0.4439(13) 0.3776(4) 0.062(5) Uani 1 1 d . . .
H01A H 0.4928 0.4993 0.3666 0.075 Uiso 1 1 calc R U .
C01D C 0.9399(13) 0.3663(13) 0.2037(4) 0.060(5) Uani 1 1 d . . .
H01L H 0.9822 0.3132 0.2091 0.073 Uiso 1 1 calc R U .
C01E C 0.6270(14) 0.2347(13) 0.0689(4) 0.061(5) Uani 1 1 d . . .
H01M H 0.6653 0.2790 0.0826 0.073 Uiso 1 1 calc R U .
O1 O 0.3180(16) 0.8316(10) 0.0918(4) 0.124(6) Uani 1 1 d . . .
C01G C 0.1435(12) 0.3742(13) 0.0449(4) 0.054(4) Uani 1 1 d . . .
C01H C 0.8122(13) 0.5204(13) 0.1890(4) 0.057(4) Uani 1 1 d . . .
H01N H 0.7668 0.5726 0.1845 0.069 Uiso 1 1 calc R U .
C01I C 1.0090(12) 0.4122(12) 0.4339(3) 0.049(4) Uani 1 1 d . . .
C01J C 0.5098(12) 0.5878(12) 0.0658(3) 0.048(4) Uani 1 1 d . . .
C01K C 0.0732(12) 0.6124(12) 0.1202(4) 0.046(4) Uani 1 1 d . . .
C01L C 1.0222(11) 0.7958(11) 0.4226(3) 0.040(3) Uani 1 1 d . . .
C01M C 0.5427(15) 0.7143(16) 0.4947(4) 0.078(6) Uani 1 1 d . . .
H01B H 0.5427 0.7674 0.5090 0.094 Uiso 1 1 calc R U .
C01N C -0.0171(16) 0.5551(14) 0.1226(4) 0.067(5) Uani 1 1 d . . .
H01O H -0.0072 0.4988 0.1330 0.080 Uiso 1 1 calc R U .
C01O C 0.5366(12) 0.2398(12) 0.1763(3) 0.047(4) Uani 1 1 d . . .
H01P H 0.5020 0.2987 0.1802 0.057 Uiso 1 1 calc R U .
C01P C 0.4650(15) 0.6511(14) 0.0465(4) 0.069(5) Uani 1 1 d . . .
H01Q H 0.4024 0.6887 0.0535 0.083 Uiso 1 1 calc R U .
C01Q C -0.1271(15) 0.5763(15) 0.1101(5) 0.071(6) Uani 1 1 d . . .
H01R H -0.1892 0.5347 0.1125 0.085 Uiso 1 1 calc R U .
C01R C 0.5562(16) 0.7354(13) 0.1222(4) 0.069(5) Uani 1 1 d . . .
H01S H 0.5506 0.7485 0.1003 0.083 Uiso 1 1 calc R U .
C01S C 0.7422(13) 0.3770(14) 0.3016(4) 0.061(5) Uani 1 1 d . . .
H01C H 0.7269 0.4410 0.2994 0.073 Uiso 1 1 calc R U .
C01T C 0.7620(16) 0.2502(16) 0.3342(5) 0.077(6) Uani 1 1 d . . .
H01D H 0.7571 0.2241 0.3544 0.092 Uiso 1 1 calc R U .
C01U C 1.3494(13) 0.6448(12) 0.3186(4) 0.058(4) Uani 1 1 d . . .
H01E H 1.3332 0.7043 0.3283 0.069 Uiso 1 1 calc R U .
C01V C 1.0963(12) 0.4732(13) 0.4455(4) 0.056(4) Uani 1 1 d . . .
H01F H 1.1257 0.5192 0.4325 0.067 Uiso 1 1 calc R U .
C01W C 0.6364(15) 0.1098(13) 0.1947(5) 0.066(5) Uani 1 1 d . . .
H01T H 0.6744 0.0804 0.2114 0.079 Uiso 1 1 calc R U .
C02A C 0.7456(12) 0.7382(13) 0.2901(4) 0.057(4) Uani 1 1 d . . .
H02A H 0.7229 0.6754 0.2916 0.068 Uiso 1 1 calc R U .
C02B C 0.1365(14) 0.2972(14) 0.0260(4) 0.068(5) Uani 1 1 d . . .
H02Q H 0.1959 0.2524 0.0262 0.081 Uiso 1 1 calc R U .
C02C C 0.9019(14) 0.5305(13) 0.2105(4) 0.061(5) Uani 1 1 d . . .
H02R H 0.9202 0.5895 0.2202 0.073 Uiso 1 1 calc R U .
C02D C 0.4613(15) 0.5764(16) 0.4752(5) 0.077(6) Uani 1 1 d . . .
H02B H 0.4007 0.5325 0.4750 0.093 Uiso 1 1 calc R U .
C02E C 1.0887(13) 0.8015(13) 0.2995(4) 0.056(4) Uani 1 1 d . . .
H02C H 1.0942 0.7701 0.2791 0.068 Uiso 1 1 calc R U .
C02F C 1.3123(13) 0.4817(13) 0.3116(4) 0.058(5) Uani 1 1 d . . .
H02D H 1.2684 0.4293 0.3168 0.070 Uiso 1 1 calc R U .
C02G C 0.5819(15) 0.7850(15) 0.3672(5) 0.079(6) Uani 1 1 d D . .
C02H C 1.1345(14) 0.8891(14) 0.3042(4) 0.064(5) Uani 1 1 d . . .
H02E H 1.1679 0.9195 0.2870 0.077 Uiso 1 1 calc R U .
C02I C -0.0440(14) 0.3451(14) 0.0048(4) 0.057(5) Uani 1 1 d . . .
C02J C 0.2693(14) 0.2297(12) 0.2395(4) 0.059(5) Uani 1 1 d . . .
H02T H 0.2613 0.2686 0.2582 0.070 Uiso 1 1 calc R U .
C02K C 0.8151(15) 0.9192(14) 0.2854(4) 0.066(5) Uani 1 1 d . . .
H02G H 0.8412 0.9812 0.2840 0.079 Uiso 1 1 calc R U .
C02L C 1.0683(16) 0.3009(12) 0.3138(4) 0.066(5) Uani 1 1 d . . .
H02H H 1.0712 0.3124 0.2918 0.079 Uiso 1 1 calc R U .
C02M C 0.2470(12) 0.2632(12) 0.2102(4) 0.051(4) Uani 1 1 d . . .
H02U H 0.2246 0.3260 0.2086 0.061 Uiso 1 1 calc R U .
C02N C 0.5802(14) 0.1100(14) 0.1409(4) 0.063(5) Uani 1 1 d . . .
H02V H 0.5774 0.0796 0.1203 0.075 Uiso 1 1 calc R U .
C02O C 0.2907(13) 0.1136(12) 0.1853(4) 0.050(4) Uani 1 1 d . . .
H02W H 0.2969 0.0734 0.1668 0.060 Uiso 1 1 calc R U .
C02P C 0.5156(16) 0.7369(16) 0.3845(5) 0.090(7) Uani 1 1 d . . .
H02I H 0.5443 0.6785 0.3902 0.108 Uiso 1 1 calc R U .
C02Q C 0.5532(13) 0.3069(13) 0.3966(4) 0.062(5) Uani 1 1 d . . .
H02J H 0.6154 0.2661 0.3999 0.075 Uiso 1 1 calc R U .
C02R C 0.2382(11) 0.3884(12) 0.0675(4) 0.046(4) Uani 1 1 d . . .
C02T C 1.1312(14) 0.9326(13) 0.3347(4) 0.063(5) Uani 1 1 d . . .
H02K H 1.1648 0.9921 0.3385 0.076 Uiso 1 1 calc R U .
C02U C 0.0535(12) 0.4389(14) 0.0445(4) 0.065(5) Uani 1 1 d . . .
H02X H 0.0568 0.4933 0.0582 0.078 Uiso 1 1 calc R U .
C02V C 0.9685(17) 0.8600(13) 0.4426(4) 0.069(5) Uani 1 1 d . . .
H02L H 0.8953 0.8823 0.4368 0.083 Uiso 1 1 calc R U .
C02W C 0.3147(14) 0.0810(12) 0.2148(4) 0.059(4) Uani 1 1 d . . .
H02Y H 0.3391 0.0188 0.2166 0.070 Uiso 1 1 calc R U .
C02X C 0.7562(12) 0.7960(13) 0.3178(4) 0.054(4) Uani 1 1 d . . .
C02Y C 0.3036(15) 0.1380(12) 0.2414(4) 0.059(4) Uani 1 1 d . . .
H02Z H 0.3195 0.1147 0.2617 0.071 Uiso 1 1 calc R U .
C02Z C 1.0118(15) 0.3398(14) 0.4841(4) 0.068(5) Uani 1 1 d . . .
H02M H 0.9820 0.2936 0.4971 0.082 Uiso 1 1 calc R U .
C03A C 1.0589(16) 0.2629(14) 0.3778(5) 0.074(5) Uani 1 1 d . . .
H03A H 1.0575 0.2494 0.3996 0.089 Uiso 1 1 calc R U .
C03B C 0.5954(12) 0.5265(13) 0.0546(4) 0.059(5) Uani 1 1 d . . .
H03B H 0.6238 0.4796 0.0676 0.071 Uiso 1 1 calc R U .
C03C C 0.4673(17) 0.1404(12) 0.0582(4) 0.069(5) Uani 1 1 d . . .
H03U H 0.3939 0.1184 0.0638 0.082 Uiso 1 1 calc R U .
C03D C 1.5371(16) 0.4436(14) 0.2292(4) 0.078(6) Uani 1 1 d . . .
H03C H 1.5942 0.4327 0.2124 0.117 Uiso 1 1 calc R U .
H03D H 1.5327 0.3892 0.2421 0.117 Uiso 1 1 calc R U .
H03E H 1.4623 0.4544 0.2194 0.117 Uiso 1 1 calc R U .
C03E C 0.019(2) -0.0314(17) 0.2064(7) 0.107(8) Uani 1 1 d . . .
H05R H 0.0863 -0.0239 0.1924 0.129 Uiso 1 1 calc R U .
H05S H 0.0386 -0.0754 0.2229 0.129 Uiso 1 1 calc R U .
C03F C 0.2624(18) 0.7524(14) 0.1664(5) 0.082(6) Uani 1 1 d . . .
H03V H 0.2579 0.7775 0.1460 0.099 Uiso 1 1 calc R U .
C03G C 0.2882(16) 0.8096(17) 0.1925(6) 0.092(8) Uani 1 1 d . . .
H03W H 0.3057 0.8732 0.1904 0.110 Uiso 1 1 calc R U .
C03H C 1.1795(16) 0.7964(15) 0.4587(4) 0.073(6) Uani 1 1 d . . .
H03F H 1.2526 0.7746 0.4648 0.087 Uiso 1 1 calc R U .
C03I C -0.0377(16) 0.4246(16) 0.0248(5) 0.080(6) Uani 1 1 d . . .
H03X H -0.0974 0.4692 0.0246 0.095 Uiso 1 1 calc R U .
C03J C 0.6883(13) 0.4255(12) 0.1535(4) 0.052(4) Uani 1 1 d . . .
C03K C 0.6803(14) 0.2039(15) 0.0409(4) 0.070(6) Uani 1 1 d . . .
H03Y H 0.7532 0.2266 0.0351 0.084 Uiso 1 1 calc R U .
C03L C 0.3597(14) 0.3473(18) 0.4046(4) 0.084(7) Uani 1 1 d . . .
H03G H 0.2862 0.3325 0.4125 0.101 Uiso 1 1 calc R U .
O3 O 0.471(3) 0.940(2) 0.0885(8) 0.231(15) Uani 1 1 d . . .
C03N C 0.6381(13) 0.5360(15) 0.0238(4) 0.072(6) Uani 1 1 d . . .
H03Z H 0.6960 0.4951 0.0158 0.086 Uiso 1 1 calc R U .
C03O C 1.0967(14) 0.3946(16) 0.4953(4) 0.074(6) Uani 1 1 d . . .
H03H H 1.1282 0.3859 0.5158 0.088 Uiso 1 1 calc R U .
C03P C -0.131(2) 0.1640(17) 0.1138(6) 0.102(7) Uani 1 1 d . U .
H04J H -0.2001 0.1414 0.1043 0.123 Uiso 1 1 calc R U .
C03Q C 0.482(2) -0.0654(17) 0.2781(8) 0.148(13) Uani 1 1 d . . .
H03T H 0.5420 -0.0925 0.2644 0.222 Uiso 1 1 calc R U .
H05I H 0.4675 -0.1060 0.2957 0.222 Uiso 1 1 calc R U .
H05J H 0.4117 -0.0590 0.2657 0.222 Uiso 1 1 calc R U .
C03S C 0.788(2) 0.1962(18) 0.3076(6) 0.099(8) Uani 1 1 d . . .
H03I H 0.8079 0.1331 0.3098 0.118 Uiso 1 1 calc R U .
C03T C 0.7680(14) 0.7718(14) 0.2608(4) 0.064(5) Uani 1 1 d . . .
H03J H 0.7600 0.7320 0.2422 0.077 Uiso 1 1 calc R U .
C03U C 0.9663(13) 0.3494(13) 0.4538(4) 0.060(5) Uani 1 1 d . . .
H03K H 0.9039 0.3112 0.4469 0.072 Uiso 1 1 calc R U .
C03V C 0.368(2) 0.8313(16) 0.3853(5) 0.097(7) Uani 1 1 d . U .
H03S H 0.2950 0.8497 0.3931 0.117 Uiso 1 1 calc R U .
C03W C 0.5124(17) 0.6604(16) 0.0161(4) 0.081(6) Uani 1 1 d . . .
H04K H 0.4839 0.7076 0.0033 0.097 Uiso 1 1 calc R U .
C03X C 0.7636(17) 0.319(2) 0.2748(5) 0.094(8) Uani 1 1 d . . .
H03L H 0.7618 0.3428 0.2542 0.112 Uiso 1 1 calc R U .
C03Y C 0.5185(19) 0.1074(17) 0.0305(5) 0.093(7) Uani 1 1 d . . .
H04L H 0.4803 0.0619 0.0172 0.112 Uiso 1 1 calc R U .
C03Z C 0.0423(17) 0.2822(16) 0.0059(5) 0.080(6) Uani 1 1 d . . .
H04M H 0.0383 0.2269 -0.0074 0.096 Uiso 1 1 calc R U .
C04B C -0.1428(15) 0.6543(17) 0.0951(5) 0.086(7) Uani 1 1 d . . .
H04N H -0.2160 0.6701 0.0871 0.103 Uiso 1 1 calc R U .
C04C C 0.038(3) 0.147(2) 0.1478(8) 0.142(10) Uani 1 1 d . U .
H04O H 0.0747 0.1189 0.1650 0.170 Uiso 1 1 calc R U .
C04D C -0.022(2) 0.0651(16) 0.2218(7) 0.139(13) Uani 1 1 d . . .
H05T H 0.0392 0.0931 0.2350 0.208 Uiso 1 1 calc R U .
H05U H -0.0423 0.1064 0.2048 0.208 Uiso 1 1 calc R U .
H05V H -0.0895 0.0554 0.2350 0.208 Uiso 1 1 calc R U .
C04E C 0.418(3) 0.885(2) 0.3643(7) 0.142(10) Uani 1 1 d . U .
H04A H 0.3802 0.9376 0.3565 0.170 Uiso 1 1 calc R U .
C04F C -0.0881(19) 0.2402(16) 0.1042(6) 0.093(7) Uani 1 1 d . U .
H04P H -0.1283 0.2777 0.0900 0.112 Uiso 1 1 calc R U .
C04G C -0.147(2) 0.2146(15) -0.0291(5) 0.101(8) Uani 1 1 d . . .
H04Q H -0.2089 0.1928 -0.0434 0.151 Uiso 1 1 calc R U .
H04R H -0.0733 0.2042 -0.0397 0.151 Uiso 1 1 calc R U .
H04S H -0.1488 0.1804 -0.0096 0.151 Uiso 1 1 calc R U .
C04H C 0.4094(18) 0.7600(15) 0.3954(5) 0.086(6) Uani 1 1 d . U .
H04B H 0.3695 0.7234 0.4098 0.103 Uiso 1 1 calc R U .
O4 O 0.2883(17) 0.9758(14) 0.0689(5) 0.159(9) Uani 1 1 d . . .
C04J C 0.7869(19) 0.229(2) 0.2787(6) 0.108(10) Uani 1 1 d . . .
H04C H 0.8025 0.1893 0.2606 0.130 Uiso 1 1 calc R U .
C04K C 0.3539(19) 0.7836(17) 0.5297(6) 0.105(8) Uani 1 1 d . . .
H04D H 0.2921 0.8048 0.5439 0.157 Uiso 1 1 calc R U .
H04E H 0.4276 0.7929 0.5406 0.157 Uiso 1 1 calc R U .
H04F H 0.3526 0.8191 0.5104 0.157 Uiso 1 1 calc R U .
C04L C 0.522(2) 0.0335(18) 0.2922(6) 0.107(8) Uani 1 1 d . . .
H05K H 0.5917 0.0294 0.3054 0.128 Uiso 1 1 calc R U .
H05L H 0.5353 0.0769 0.2751 0.128 Uiso 1 1 calc R U .
C04M C 0.434(3) 0.137(2) 0.3329(6) 0.118(9) Uani 1 1 d . . .
H05M H 0.5052 0.1291 0.3453 0.142 Uiso 1 1 calc R U .
H05N H 0.3694 0.1376 0.3480 0.142 Uiso 1 1 calc R U .
C04N C 0.288(2) 0.771(2) 0.2226(7) 0.116(11) Uani 1 1 d . . .
H04T H 0.3048 0.8092 0.2411 0.139 Uiso 1 1 calc R U .
C04O C 0.603(2) 0.7843(15) 0.1747(5) 0.086(7) Uani 1 1 d . . .
H04U H 0.6313 0.8308 0.1896 0.103 Uiso 1 1 calc R U .
C04R C 0.5995(18) 0.8023(15) 0.1439(5) 0.082(6) Uani 1 1 d . . .
H04V H 0.6262 0.8600 0.1369 0.098 Uiso 1 1 calc R U .
C04S C -0.064(3) -0.2273(17) 0.1815(6) 0.159(15) Uani 1 1 d . . .
H05W H -0.0507 -0.2760 0.1648 0.238 Uiso 1 1 calc R U .
H05X H -0.0039 -0.2298 0.1978 0.238 Uiso 1 1 calc R U .
H05Y H -0.1387 -0.2370 0.1913 0.238 Uiso 1 1 calc R U .
O2 O 0.335(3) 0.963(2) 0.1185(6) 0.221(15) Uani 1 1 d . . .
C04V C -0.084(2) 0.116(2) 0.1362(7) 0.126(9) Uani 1 1 d . U .
H04W H -0.1217 0.0652 0.1449 0.152 Uiso 1 1 calc R U .
C010 C 0.5210(12) 0.2038(11) 0.0775(3) 0.042(4) Uani 1 1 d . . .
C011 C 1.4404(13) 0.6315(13) 0.2964(4) 0.058(5) Uani 1 1 d . . .
H01G H 1.4862 0.6835 0.2918 0.070 Uiso 1 1 calc R U .
C012 C 1.0353(12) 0.7593(12) 0.3237(4) 0.052(4) Uani 1 1 d . . .
H01H H 1.0001 0.7003 0.3200 0.062 Uiso 1 1 calc R U .
O6 O 0.4214(13) 0.0610(11) 0.3116(4) 0.097(5) Uani 1 1 d . . .
C014 C 1.4649(12) 0.5487(12) 0.2816(4) 0.051(4) Uani 1 1 d . . .
C015 C 0.3198(13) 0.3995(10) 0.0848(3) 0.042(4) Uani 1 1 d . . .
C016 C 0.8164(12) 0.7987(11) 0.3849(3) 0.047(4) Uani 1 1 d . . .
H01I H 0.7810 0.7939 0.4061 0.056 Uiso 1 1 calc R U .
H01J H 0.8238 0.8655 0.3810 0.056 Uiso 1 1 calc R U .
C017 C 0.2414(13) 0.6221(15) 0.1982(4) 0.067(5) Uani 1 1 d . . .
H01V H 0.2256 0.5582 0.2003 0.081 Uiso 1 1 calc R U .
C018 C 0.5881(13) 0.1973(13) 0.2006(4) 0.057(5) Uani 1 1 d . . .
H01W H 0.5913 0.2267 0.2214 0.069 Uiso 1 1 calc R U .
C019 C 0.3158(12) 0.1991(11) 0.1150(4) 0.053(4) Uani 1 1 d . . .
H01X H 0.2797 0.2028 0.0937 0.063 Uiso 1 1 calc R U .
H01Y H 0.3241 0.1327 0.1193 0.063 Uiso 1 1 calc R U .
C020 C 0.7909(12) 0.8867(12) 0.3145(4) 0.049(4) Uani 1 1 d . . .
H02N H 0.7981 0.9272 0.3330 0.058 Uiso 1 1 calc R U .
C021 C 0.0853(14) 0.2123(15) 0.1330(4) 0.069(6) Uani 1 1 d . . .
C022 C 0.7433(14) 0.3416(14) 0.3311(4) 0.057(4) Uani 1 1 d . . .
C023 C 0.6301(15) 0.0663(12) 0.1657(4) 0.061(5) Uani 1 1 d . . .
H04X H 0.6600 0.0055 0.1623 0.073 Uiso 1 1 calc R U .
C024 C 0.6340(14) 0.7012(15) 0.4740(4) 0.067(5) Uani 1 1 d . . .
H02O H 0.6921 0.7472 0.4737 0.081 Uiso 1 1 calc R U .
C025 C 0.5549(13) 0.5606(13) 0.4554(4) 0.062(5) Uani 1 1 d . . .
H02P H 0.5594 0.5049 0.4424 0.074 Uiso 1 1 calc R U .
C026 C 0.4555(14) 0.6559(15) 0.4953(5) 0.065(5) Uani 1 1 d . . .
C027 C 1.1211(17) 0.8623(13) 0.4781(4) 0.067(5) Uani 1 1 d . . .
H02F H 1.1558 0.8864 0.4973 0.080 Uiso 1 1 calc R U .
C028 C 0.5675(17) 0.7000(15) 0.1860(5) 0.077(6) Uani 1 1 d . . .
H04Y H 0.5693 0.6907 0.2082 0.092 Uiso 1 1 calc R U .
C029 C 1.4022(13) 0.4707(12) 0.2900(4) 0.055(4) Uani 1 1 d . . .
H02S H 1.4209 0.4109 0.2811 0.066 Uiso 1 1 calc R U .
C030 C 0.3742(15) 0.4256(16) 0.3905(4) 0.073(6) Uani 1 1 d . . .
H03M H 0.3134 0.4688 0.3891 0.088 Uiso 1 1 calc R U .
C031 C 1.0166(18) 0.8921(15) 0.4699(5) 0.081(6) Uani 1 1 d . . .
H03N H 0.9771 0.9358 0.4835 0.097 Uiso 1 1 calc R U .
C032 C 0.8021(14) 0.8633(13) 0.2579(4) 0.060(5) Uani 1 1 d . . .
H03O H 0.8162 0.8868 0.2376 0.072 Uiso 1 1 calc R U .
C033 C 1.0796(15) 0.8894(12) 0.3589(4) 0.060(5) Uani 1 1 d . . .
H03P H 1.0763 0.9200 0.3794 0.072 Uiso 1 1 calc R U .
C034 C 1.0374(15) 0.5579(14) 0.2706(4) 0.075(6) Uani 1 1 d . . .
H04Z H 1.0941 0.5689 0.2876 0.112 Uiso 1 1 calc R U .
H05A H 1.0338 0.6120 0.2575 0.112 Uiso 1 1 calc R U .
H05B H 0.9622 0.5474 0.2800 0.112 Uiso 1 1 calc R U .
C035 C 1.1395(12) 0.4650(16) 0.4767(4) 0.070(6) Uani 1 1 d . . .
H03Q H 1.1966 0.5065 0.4851 0.084 Uiso 1 1 calc R U .
C036 C 0.0535(14) 0.6904(14) 0.1031(4) 0.066(5) Uani 1 1 d . . .
H05C H 0.1158 0.7307 0.0995 0.079 Uiso 1 1 calc R U .
C037 C 0.4495(15) 0.2856(15) 0.4083(5) 0.080(6) Uani 1 1 d . . .
H03R H 0.4381 0.2296 0.4188 0.096 Uiso 1 1 calc R U .
C038 C 0.2574(13) 0.2050(13) 0.1826(4) 0.055(4) Uani 1 1 d . . .
C039 C 0.0197(15) 0.2641(17) 0.1158(5) 0.091(8) Uani 1 1 d . . .
H05D H 0.0486 0.3231 0.1108 0.110 Uiso 1 1 calc R U .
C040 C 0.6219(17) 0.1385(14) 0.0220(5) 0.075(6) Uani 1 1 d . . .
H05E H 0.6553 0.1151 0.0027 0.090 Uiso 1 1 calc R U .
C041 C -0.062(2) -0.1384(18) 0.1678(6) 0.108(8) Uani 1 1 d . U .
H05Z H 0.0131 -0.1312 0.1574 0.129 Uiso 1 1 calc R U .
H06A H -0.1211 -0.1383 0.1509 0.129 Uiso 1 1 calc R U .
C042 C 0.5964(15) 0.6050(15) 0.0046(4) 0.070(6) Uani 1 1 d . . .
H05F H 0.6267 0.6124 -0.0161 0.084 Uiso 1 1 calc R U .
C043 C 1.0978(18) 0.1985(15) 0.3557(5) 0.085(6) Uani 1 1 d . . .
H04G H 1.1204 0.1392 0.3623 0.102 Uiso 1 1 calc R U .
C044 C 0.539(3) 0.8566(18) 0.3534(7) 0.136(10) Uani 1 1 d D U .
H04H H 0.5801 0.8888 0.3379 0.163 Uiso 1 1 calc R U .
C045 C 0.438(3) 0.2264(18) 0.3183(6) 0.131(11) Uani 1 1 d . . .
H05O H 0.4473 0.2759 0.3350 0.197 Uiso 1 1 calc R U .
H05P H 0.5034 0.2274 0.3037 0.197 Uiso 1 1 calc R U .
H05Q H 0.3673 0.2359 0.3065 0.197 Uiso 1 1 calc R U .
C047 C -0.0501(18) 0.7113(15) 0.0914(5) 0.085(6) Uani 1 1 d . . .
H05G H -0.0594 0.7667 0.0804 0.102 Uiso 1 1 calc R U .
C048 C 0.2644(19) 0.683(2) 0.2256(5) 0.098(8) Uani 1 1 d . . .
H05H H 0.2626 0.6593 0.2462 0.118 Uiso 1 1 calc R U .
C049 C 1.1050(18) 0.2172(15) 0.3239(5) 0.084(7) Uani 1 1 d . . .
H04I H 1.1354 0.1721 0.3090 0.100 Uiso 1 1 calc R U .
Cl3 Cl 0.1601(8) 0.9243(5) 0.5925(2) 0.120(3) Uani 1 1 d . . .
O7 O 0.1810(16) 0.8315(10) 0.5918(4) 0.122(6) Uani 1 1 d . . .
O8 O 0.2122(18) 0.9764(14) 0.5693(6) 0.169(10) Uani 1 1 d . . .
O9 O 0.032(3) 0.939(2) 0.5904(8) 0.221(14) Uani 1 1 d . . .
O10 O 0.170(3) 0.963(2) 0.6192(6) 0.212(14) Uani 1 1 d . . .
Cl7 Cl 0.2500(18) 0.0830(14) -0.0805(5) 0.176(7) Uiso 0.5 1 d D . P
Cl8 Cl 0.268(3) 0.100(2) -0.0163(8) 0.275(14) Uiso 0.5 1 d D . P
C15 C 0.292(3) 0.165(2) -0.0476(6) 0.072(10) Uiso 0.5 1 d D . P
H15A H 0.3736 0.1823 -0.0489 0.086 Uiso 0.5 1 calc R U P
H15B H 0.2441 0.2211 -0.0468 0.086 Uiso 0.5 1 calc R U P
Cl10 Cl 1.2556(16) 0.0800(14) 0.4164(5) 0.162(7) Uiso 0.5 1 d D . P
Cl9 Cl 1.231(3) 0.105(2) 0.4834(8) 0.271(14) Uiso 0.5 1 d D . P
C10 C 1.204(4) 0.155(3) 0.4489(7) 0.113(16) Uiso 0.5 1 d D . P
H10A H 1.2573 0.2053 0.4522 0.136 Uiso 0.5 1 d R U P
H10B H 1.1269 0.1773 0.4486 0.136 Uiso 0.5 1 d R U P

loop_
_atom_site_aniso_label
_atom_site_aniso_U_11
_atom_site_aniso_U_22
_atom_site_aniso_U_33
_atom_site_aniso_U_23
_atom_site_aniso_U_13
_atom_site_aniso_U_12
Pt01 0.0259(3) 0.0622(4) 0.0296(3) -0.0040(3) 0.0010(2) 0.0022(3)
Pt02 0.0257(3) 0.0624(4) 0.0295(3) -0.0044(3) 0.0018(2) -0.0035(3)
Ag03 0.0395(6) 0.0666(9) 0.0440(7) 0.0065(6) -0.0126(5) -0.0047(6)
Ag04 0.0391(6) 0.0670(9) 0.0435(7) 0.0059(6) 0.0155(5) 0.0040(6)
P005 0.0260(18) 0.056(3) 0.038(2) 0.0005(18) -0.0011(15) -0.0039(17)
P006 0.034(2) 0.069(3) 0.048(3) 0.007(2) -0.0056(18) 0.0022(19)
P007 0.0305(19) 0.058(3) 0.032(2) -0.0059(18) 0.0022(15) -0.0072(17)
P008 0.0303(19) 0.057(3) 0.034(2) -0.0046(18) 0.0014(15) 0.0037(17)
P009 0.0278(18) 0.059(3) 0.032(2) -0.0018(18) 0.0021(15) 0.0080(17)
P00A 0.036(2) 0.061(3) 0.038(2) -0.004(2) -0.0084(17) 0.0011(19)
P00B 0.034(2) 0.060(3) 0.037(2) -0.0007(19) 0.0074(16) 0.0004(18)
P00C 0.032(2) 0.070(3) 0.047(2) 0.009(2) 0.0062(17) -0.0012(19)
S1 0.038(2) 0.085(3) 0.041(2) -0.006(2) 0.0128(17) -0.006(2)
S3 0.042(2) 0.086(3) 0.042(2) -0.006(2) -0.0128(17) 0.005(2)
S2 0.057(3) 0.126(5) 0.068(3) 0.009(3) 0.025(2) 0.019(3)
S4 0.055(3) 0.145(6) 0.068(3) 0.021(3) -0.024(2) -0.026(3)
Cl1 0.149(7) 0.067(4) 0.149(7) 0.010(4) -0.050(6) -0.022(4)
C00J 0.023(7) 0.060(10) 0.030(8) -0.002(7) -0.012(6) 0.001(6)
C00K 0.025(7) 0.069(11) 0.041(9) -0.009(8) 0.015(6) -0.018(7)
C00L 0.040(8) 0.042(9) 0.041(9) 0.002(7) -0.005(6) -0.005(7)
C00M 0.030(7) 0.046(9) 0.047(9) 0.001(7) -0.004(6) -0.014(6)
C00N 0.052(9) 0.056(10) 0.020(7) 0.001(7) 0.014(7) -0.009(8)
C00O 0.036(8) 0.058(11) 0.038(9) 0.007(8) -0.005(6) -0.010(7)
C00P 0.058(10) 0.055(11) 0.037(9) 0.000(8) 0.009(7) 0.001(8)
C00Q 0.038(8) 0.064(11) 0.049(10) -0.001(8) 0.004(7) -0.002(8)
C00R 0.031(8) 0.077(12) 0.031(8) -0.015(8) 0.004(6) 0.007(8)
C00S 0.053(9) 0.046(10) 0.044(9) -0.017(7) -0.012(7) 0.005(8)
C00T 0.050(10) 0.088(14) 0.033(9) -0.004(9) -0.003(7) 0.003(9)
C00U 0.026(7) 0.048(9) 0.042(9) 0.013(7) -0.009(6) 0.001(6)
C00V 0.032(7) 0.047(9) 0.026(7) 0.000(6) -0.012(6) 0.015(6)
C00W 0.023(7) 0.057(10) 0.045(9) -0.002(7) -0.003(6) 0.004(6)
C00X 0.041(8) 0.046(10) 0.046(9) 0.005(7) 0.005(7) 0.007(7)
C00Y 0.033(8) 0.061(11) 0.043(9) -0.002(8) -0.013(6) 0.011(7)
C00Z 0.055(10) 0.077(13) 0.050(10) -0.003(9) -0.005(8) -0.028(9)
O5 0.088(11) 0.089(11) 0.125(14) 0.004(10) 0.037(10) 0.001(9)
C01Y 0.038(8) 0.047(10) 0.050(10) 0.002(7) 0.002(7) 0.005(7)
C01Z 0.036(8) 0.061(11) 0.039(9) -0.011(8) 0.000(7) -0.006(8)
C01A 0.043(9) 0.078(13) 0.046(10) 0.006(9) -0.001(7) -0.003(8)
C01B 0.035(8) 0.070(11) 0.032(8) 0.002(8) -0.013(6) 0.006(8)
C01C 0.054(11) 0.063(12) 0.071(12) 0.014(10) 0.000(9) 0.003(9)
C01D 0.051(10) 0.073(13) 0.057(11) -0.001(9) -0.022(8) 0.006(9)
C01E 0.053(10) 0.084(13) 0.044(10) -0.007(9) 0.012(8) 0.015(9)
O1 0.169(17) 0.057(10) 0.148(16) 0.022(10) -0.053(13) -0.034(10)
C01G 0.028(8) 0.091(14) 0.044(9) -0.001(9) 0.014(7) 0.001(8)
C01H 0.047(9) 0.080(13) 0.046(10) 0.008(9) -0.019(7) 0.004(9)
C01I 0.029(8) 0.087(12) 0.030(8) 0.002(8) 0.011(6) 0.018(8)
C01J 0.028(7) 0.077(12) 0.036(9) -0.008(8) 0.005(6) -0.014(8)
C01K 0.035(8) 0.067(11) 0.038(9) 0.011(8) 0.010(7) 0.002(8)
C01L 0.033(8) 0.055(10) 0.032(8) -0.006(7) -0.002(6) -0.001(7)
C01M 0.051(11) 0.132(19) 0.049(11) -0.027(11) 0.007(9) 0.000(12)
C01N 0.076(13) 0.075(13) 0.051(11) 0.011(9) 0.006(9) 0.003(11)
C01O 0.046(9) 0.072(11) 0.022(8) -0.002(7) -0.005(6) -0.009(8)
C01P 0.057(11) 0.102(16) 0.048(11) 0.008(10) 0.016(9) 0.017(10)
C01Q 0.048(11) 0.096(16) 0.066(13) -0.017(12) 0.010(9) -0.012(10)
C01R 0.090(14) 0.080(14) 0.037(10) -0.003(9) 0.004(9) -0.011(11)
C01S 0.037(9) 0.089(14) 0.057(12) 0.001(10) -0.006(8) -0.009(8)
C01T 0.076(13) 0.099(18) 0.054(12) -0.014(12) -0.009(10) -0.010(12)
C01U 0.050(10) 0.062(12) 0.060(11) -0.012(9) 0.003(8) -0.010(9)
C01V 0.037(9) 0.085(13) 0.046(10) 0.001(9) 0.004(7) 0.001(8)
C01W 0.069(12) 0.064(13) 0.064(13) 0.004(10) -0.003(9) 0.006(10)
C02A 0.034(8) 0.074(12) 0.062(12) 0.009(10) -0.009(8) -0.010(8)
C02B 0.039(9) 0.086(14) 0.075(13) -0.031(11) -0.003(8) -0.004(9)
C02C 0.052(10) 0.077(13) 0.053(11) 0.001(9) -0.024(8) -0.013(9)
C02D 0.054(11) 0.105(17) 0.073(14) 0.010(13) 0.020(10) 0.005(11)
C02E 0.050(10) 0.070(13) 0.047(10) -0.005(9) 0.008(8) -0.002(9)
C02F 0.046(9) 0.089(14) 0.040(9) 0.006(9) 0.012(7) 0.002(9)
C02G 0.056(11) 0.116(17) 0.067(13) 0.041(12) -0.003(9) 0.036(11)
C02H 0.054(10) 0.078(14) 0.061(12) 0.005(10) -0.002(8) 0.022(10)
C02I 0.052(10) 0.092(14) 0.027(9) 0.007(9) -0.015(7) -0.018(10)
C02J 0.071(11) 0.061(12) 0.044(10) -0.001(8) 0.010(8) -0.006(9)
C02K 0.076(12) 0.073(13) 0.048(11) -0.003(9) 0.003(9) -0.002(10)
C02L 0.083(13) 0.060(12) 0.054(11) -0.004(9) 0.029(10) 0.003(10)
C02M 0.038(8) 0.068(11) 0.047(10) 0.007(9) 0.009(7) 0.004(8)
C02N 0.057(10) 0.085(14) 0.045(10) -0.008(10) 0.002(8) 0.011(10)
C02O 0.048(9) 0.057(11) 0.043(10) -0.001(8) -0.004(7) -0.008(8)
C02P 0.064(13) 0.090(16) 0.113(18) -0.026(14) 0.039(13) -0.014(11)
C02Q 0.039(9) 0.084(14) 0.063(12) -0.005(10) -0.014(8) 0.006(9)
C02R 0.020(7) 0.078(12) 0.040(9) 0.005(8) -0.004(6) -0.002(7)
C02T 0.061(11) 0.061(12) 0.068(13) 0.001(10) 0.004(9) -0.026(9)
C02U 0.026(8) 0.100(15) 0.069(12) 0.002(10) -0.001(8) 0.004(9)
C02V 0.088(13) 0.066(13) 0.051(11) -0.022(10) -0.032(10) 0.010(10)
C02W 0.069(11) 0.056(11) 0.050(11) -0.002(9) -0.011(8) -0.002(9)
C02X 0.037(8) 0.082(13) 0.043(10) -0.004(9) -0.006(7) -0.011(8)
C02Y 0.076(12) 0.059(12) 0.043(10) 0.001(9) 0.001(8) 0.003(9)
C02Z 0.059(11) 0.099(15) 0.048(11) 0.016(10) -0.005(9) -0.007(10)
C03A 0.081(13) 0.077(14) 0.064(13) -0.008(11) -0.002(10) 0.001(11)
C03B 0.033(8) 0.090(14) 0.056(11) 0.013(9) 0.009(7) -0.002(8)
C03C 0.090(14) 0.063(12) 0.051(11) -0.018(9) 0.029(10) -0.003(10)
C03D 0.068(12) 0.108(17) 0.055(12) -0.028(11) 0.025(9) -0.015(11)
C03E 0.087(17) 0.11(2) 0.13(2) -0.007(16) 0.036(16) -0.024(15)
C03F 0.098(16) 0.056(13) 0.091(16) -0.019(12) 0.000(12) -0.008(11)
C03G 0.074(14) 0.114(19) 0.081(16) -0.066(15) 0.021(12) -0.030(12)
C03H 0.059(11) 0.112(17) 0.048(11) 0.011(11) -0.008(9) -0.020(11)
C03I 0.055(11) 0.113(18) 0.071(14) 0.006(13) -0.025(10) -0.008(11)
C03J 0.035(8) 0.063(11) 0.059(11) 0.023(9) 0.006(8) -0.007(8)
C03K 0.043(9) 0.123(17) 0.043(10) 0.003(11) 0.008(8) 0.026(10)
C03L 0.036(10) 0.16(2) 0.060(12) 0.052(14) -0.009(8) -0.010(12)
O3 0.20(3) 0.23(3) 0.27(4) 0.10(3) -0.06(3) -0.09(2)
C03N 0.029(8) 0.127(18) 0.058(12) -0.010(12) 0.016(8) 0.003(10)
C03O 0.043(10) 0.15(2) 0.032(9) 0.017(11) 0.000(8) 0.030(11)
C03P 0.102(7) 0.102(7) 0.102(7) 0.0057(11) 0.0003(10) -0.0001(10)
C03Q 0.12(2) 0.081(19) 0.23(4) -0.04(2) -0.07(2) 0.041(16)
C03S 0.119(19) 0.105(19) 0.066(16) -0.048(14) 0.004(13) 0.022(14)
C03T 0.060(11) 0.078(14) 0.054(11) 0.007(10) -0.002(9) 0.000(10)
C03U 0.041(9) 0.095(14) 0.045(10) 0.010(9) -0.020(7) -0.014(9)
C03V 0.097(7) 0.097(7) 0.097(7) 0.0054(11) 0.0008(10) 0.0002(10)
C03W 0.073(13) 0.129(19) 0.043(11) 0.036(12) 0.005(9) 0.002(13)
C03X 0.072(14) 0.17(3) 0.037(11) -0.041(14) -0.013(9) 0.015(15)
C03Y 0.081(15) 0.118(19) 0.078(15) -0.017(13) 0.021(12) -0.011(13)
C03Z 0.072(13) 0.112(18) 0.057(12) -0.001(12) -0.020(10) 0.015(12)
C04B 0.040(10) 0.127(19) 0.094(16) 0.049(15) 0.012(10) 0.016(12)
C04C 0.141(10) 0.142(10) 0.142(10) 0.0075(12) 0.0006(10) 0.0002(10)
C04D 0.103(18) 0.091(18) 0.21(3) -0.087(19) 0.09(2) -0.053(15)
C04E 0.142(10) 0.142(10) 0.142(10) 0.0075(12) 0.0009(10) 0.0003(10)
C04F 0.093(7) 0.093(7) 0.093(7) 0.0047(11) 0.0003(10) 0.0003(10)
C04G 0.122(19) 0.098(18) 0.081(16) -0.004(13) 0.048(14) -0.020(14)
C04H 0.085(6) 0.086(6) 0.086(6) 0.0043(11) 0.0005(10) 0.0001(10)
O4 0.146(16) 0.148(17) 0.19(2) 0.097(16) -0.092(15) -0.057(13)
C04J 0.087(16) 0.15(3) 0.078(19) -0.069(18) -0.001(13) 0.034(16)
C04K 0.094(17) 0.13(2) 0.084(17) -0.014(15) -0.036(13) 0.010(15)
C04L 0.082(16) 0.12(2) 0.11(2) -0.007(17) -0.019(14) 0.023(15)
C04M 0.16(3) 0.13(2) 0.068(16) 0.030(16) -0.034(16) -0.024(19)
C04N 0.087(16) 0.16(3) 0.09(2) -0.10(2) 0.004(14) -0.017(17)
C04O 0.122(19) 0.070(15) 0.064(14) -0.004(11) -0.014(12) -0.029(13)
C04R 0.104(16) 0.079(15) 0.061(14) -0.006(11) -0.013(11) -0.035(12)
C04S 0.28(4) 0.086(19) 0.11(2) -0.001(16) 0.12(3) -0.03(2)
O2 0.36(4) 0.19(3) 0.105(18) -0.031(18) 0.02(2) 0.09(3)
C04V 0.126(9) 0.126(9) 0.127(9) 0.0066(11) 0.0005(10) 0.0000(10)
C010 0.042(8) 0.049(10) 0.034(8) -0.008(7) 0.004(7) 0.011(7)
C011 0.051(10) 0.072(13) 0.051(10) -0.010(9) 0.011(8) -0.015(9)
C012 0.039(8) 0.073(12) 0.044(10) 0.004(9) 0.006(7) 0.012(8)
O6 0.082(10) 0.091(11) 0.118(13) -0.005(10) -0.023(9) -0.015(8)
C014 0.041(9) 0.067(12) 0.043(9) -0.017(8) 0.007(7) -0.004(8)
C015 0.053(9) 0.051(10) 0.023(7) 0.010(7) 0.015(7) 0.005(7)
C016 0.056(9) 0.048(10) 0.034(8) -0.005(7) 0.004(7) 0.026(7)
C017 0.040(9) 0.104(15) 0.056(12) -0.017(11) 0.013(8) 0.007(9)
C018 0.048(9) 0.088(14) 0.035(9) 0.002(9) -0.009(7) -0.020(9)
C019 0.040(8) 0.059(11) 0.058(11) -0.008(8) 0.012(7) -0.011(8)
C020 0.037(8) 0.066(12) 0.043(9) 0.000(8) 0.001(7) -0.006(8)
C021 0.033(9) 0.119(17) 0.059(11) 0.037(11) 0.001(8) -0.012(10)
C022 0.054(10) 0.077(14) 0.041(10) -0.004(9) 0.005(8) 0.013(9)
C023 0.072(12) 0.055(11) 0.053(11) -0.013(9) -0.012(9) 0.008(9)
C024 0.041(9) 0.100(15) 0.058(11) -0.017(11) 0.003(8) 0.001(9)
C025 0.045(10) 0.079(13) 0.063(11) 0.012(10) 0.015(8) 0.005(9)
C026 0.041(10) 0.091(15) 0.065(12) 0.019(11) 0.004(8) 0.014(10)
C027 0.095(15) 0.065(13) 0.039(10) -0.017(9) -0.005(10) -0.017(11)
C028 0.084(14) 0.095(17) 0.048(11) -0.022(11) -0.010(10) 0.009(12)
C029 0.046(9) 0.067(12) 0.052(10) -0.006(9) 0.018(8) 0.007(8)
C030 0.053(11) 0.110(17) 0.059(12) 0.010(12) 0.003(9) 0.026(11)
C031 0.074(14) 0.097(17) 0.069(14) -0.010(12) -0.016(11) 0.001(12)
C032 0.068(11) 0.086(14) 0.026(9) 0.005(9) -0.003(7) -0.002(10)
C033 0.067(11) 0.051(11) 0.060(11) -0.007(9) -0.001(9) -0.009(9)
C034 0.066(12) 0.100(16) 0.056(12) -0.025(11) -0.020(9) 0.016(10)
C035 0.026(8) 0.143(19) 0.039(10) -0.011(11) -0.012(7) 0.007(10)
C036 0.041(10) 0.084(14) 0.074(13) 0.012(11) 0.010(9) -0.002(9)
C037 0.054(12) 0.103(16) 0.086(15) 0.044(13) 0.002(10) 0.011(11)
C038 0.040(9) 0.074(13) 0.051(10) 0.011(9) 0.000(7) -0.005(8)
C039 0.045(11) 0.113(18) 0.108(18) -0.064(15) -0.022(11) 0.003(11)
C040 0.082(14) 0.088(15) 0.052(12) -0.025(11) -0.005(10) 0.024(12)
C041 0.108(8) 0.108(8) 0.108(8) 0.0056(11) 0.0008(10) 0.0002(10)
C042 0.060(11) 0.122(18) 0.028(9) 0.001(10) 0.005(8) -0.003(11)
C043 0.103(16) 0.088(16) 0.062(13) -0.016(11) 0.012(11) 0.041(12)
C044 0.136(10) 0.136(10) 0.136(10) 0.0072(11) 0.0008(10) 0.0001(10)
C045 0.19(3) 0.11(2) 0.10(2) -0.003(16) -0.10(2) 0.021(19)
C047 0.083(15) 0.084(15) 0.090(16) 0.032(12) 0.010(12) 0.001(12)
C048 0.095(17) 0.15(2) 0.041(12) -0.044(14) 0.016(11) -0.010(17)
C049 0.117(17) 0.081(15) 0.052(12) -0.010(11) 0.025(11) 0.050(13)
Cl3 0.151(7) 0.068(4) 0.140(7) 0.006(4) 0.057(6) 0.015(4)
O7 0.174(17) 0.047(9) 0.148(16) 0.016(9) 0.039(13) 0.029(9)
O8 0.163(18) 0.122(16) 0.23(2) 0.072(16) 0.105(18) 0.055(13)
O9 0.23(3) 0.20(3) 0.24(3) 0.08(2) 0.10(3) 0.08(2)
O10 0.36(4) 0.18(3) 0.096(18) -0.013(17) -0.02(2) -0.05(2)

loop_
_atom_type_symbol
_atom_type_description
_atom_type_scat_dispersion_real
_atom_type_scat_dispersion_imag
_atom_type_scat_source
C C 0.0033 0.0016 'International Tables Vol C Tables 4.2.6.8 and 6.1.1.4'
H H 0.0000 0.0000 'International Tables Vol C Tables 4.2.6.8 and 6.1.1.4'
P P 0.1023 0.0942 'International Tables Vol C Tables 4.2.6.8 and 6.1.1.4'
S S 0.1246 0.1234 'International Tables Vol C Tables 4.2.6.8 and 6.1.1.4'
Ag Ag -0.8971 1.1015 'International Tables Vol C Tables 4.2.6.8 and 6.1.1.4'
Pt Pt -1.7033 8.3905 'International Tables Vol C Tables 4.2.6.8 and 6.1.1.4'
O O 0.0106 0.0060 'International Tables Vol C Tables 4.2.6.8 and 6.1.1.4'
Cl Cl 0.1484 0.1585 'International Tables Vol C Tables 4.2.6.8 and 6.1.1.4'

loop_
_geom_angle_atom_site_label_1
_geom_angle_atom_site_label_2
_geom_angle_atom_site_label_3
_geom_angle
C00V Pt01 C00J 176.7(5)
C00V Pt01 P009 93.3(4)
C00J Pt01 P009 88.0(4)
C00V Pt01 P008 91.9(4)
C00J Pt01 P008 86.6(4)
P009 Pt01 P008 173.20(13)
C00V Pt01 Ag03 122.7(4)
C00J Pt01 Ag03 60.3(4)
P009 Pt01 Ag03 90.69(10)
P008 Pt01 Ag03 90.19(10)
C015 Pt02 C00N 176.4(5)
C015 Pt02 P007 88.3(4)
C00N Pt02 P007 90.2(4)
C015 Pt02 P005 86.5(4)
C00N Pt02 P005 94.8(4)
P007 Pt02 P005 173.32(14)
C015 Pt02 Ag04 60.2(4)
C00N Pt02 Ag04 123.1(4)
P007 Pt02 Ag04 90.47(9)
P005 Pt02 Ag04 90.58(9)
P006 Ag03 P00A 171.70(14)
P006 Ag03 C00J 90.0(3)
P00A Ag03 C00J 90.6(3)
P006 Ag03 Pt01 93.01(10)
P00A Ag03 Pt01 92.97(10)
C00J Ag03 Pt01 42.4(3)
P00C Ag04 P00B 171.83(14)
P00C Ag04 C015 91.1(3)
P00B Ag04 C015 89.6(3)
P00C Ag04 Pt02 92.83(10)
P00B Ag04 Pt02 93.11(9)
C015 Ag04 Pt02 41.7(3)
C00Q P005 C01J 106.0(7)
C00Q P005 C00L 102.4(7)
C01J P005 C00L 103.1(7)
C00Q P005 Pt02 120.9(6)
C01J P005 Pt02 109.4(6)
C00L P005 Pt02 113.4(5)
C02G P006 C02X 108.6(8)
C02G P006 C016 103.3(8)
C02X P006 C016 106.1(7)
C02G P006 Ag03 109.3(7)
C02X P006 Ag03 119.8(6)
C016 P006 Ag03 108.5(5)
C00K P007 C010 105.5(7)
C00K P007 C019 102.7(7)
C010 P007 C019 103.2(7)
C00K P007 Pt02 120.4(5)
C010 P007 Pt02 108.8(5)
C019 P007 Pt02 114.6(6)
C01L P008 C00Y 105.3(7)
C01L P008 C016 104.2(7)
C00Y P008 C016 103.0(7)
C01L P008 Pt01 108.2(5)
C00Y P008 Pt01 120.7(5)
C016 P008 Pt01 113.9(6)
C00X P009 C01I 106.8(7)
C00X P009 C00M 102.0(7)
C01I P009 C00M 103.1(7)
C00X P009 Pt01 120.2(5)
C01I P009 Pt01 109.5(6)
C00M P009 Pt01 113.7(5)
C00U P00A C022 107.6(8)
C00U P00A C00M 101.6(6)
C022 P00A C00M 106.2(8)
C00U P00A Ag03 112.9(5)
C022 P00A Ag03 118.1(6)
C00M P00A Ag03 109.0(5)
C01K P00B C00T 107.0(7)
C01K P00B C00L 102.0(7)
C00T P00B C00L 107.2(7)
C01K P00B Ag04 113.1(6)
C00T P00B Ag04 118.2(6)
C00L P00B Ag04 108.0(5)
C021 P00C C038 108.0(8)
C021 P00C C019 101.8(8)
C038 P00C C019 106.2(8)
C021 P00C Ag04 110.6(7)
C038 P00C Ag04 119.4(6)
C019 P00C Ag04 109.3(5)
C014 S1 C03D 101.7(8)
C01Z S3 C034 101.8(8)
C04K S2 C026 96.7(12)
C04G S4 C02I 96.9(11)
O2 Cl1 O1 114.9(19)
O2 Cl1 O4 110.7(18)
O1 Cl1 O4 116.9(12)
O2 Cl1 O3 95(2)
O1 Cl1 O3 110.8(16)
O4 Cl1 O3 105.6(14)
C00W C00J Pt01 177.7(13)
C00W C00J Ag03 104.3(10)
Pt01 C00J Ag03 77.3(4)
C02N C00K C01O 118.2(16)
C02N C00K P007 121.3(12)
C01O C00K P007 120.2(13)
P005 C00L P00B 115.3(8)
P00A C00M P009 115.0(8)
C03J C00N Pt02 177.7(15)
C00S C00O C01H 119.6(14)
C00S C00O C03J 122.6(15)
C01H C00O C03J 117.4(14)
C02L C00P C00X 120.6(16)
C01A C00Q C01R 118.5(15)
C01A C00Q P005 120.4(13)
C01R C00Q P005 120.8(13)
C01U C00R C02F 120.5(14)
C01U C00R C01Y 121.2(15)
C02F C00R C01Y 118.3(15)
C00O C00S C01D 120.6(15)
C017 C00T C03F 121.1(18)
C017 C00T P00B 116.2(15)
C03F C00T P00B 122.7(14)
C01C C00U C02Q 115.2(14)
C01C C00U P00A 121.1(12)
C02Q C00U P00A 123.5(11)
C01Y C00V Pt01 176.8(13)
C00J C00W C01B 175.7(17)
C00P C00X C03A 116.8(14)
C00P C00X P009 122.0(12)
C03A C00X P009 120.9(12)
C033 C00Y C012 119.7(16)
C033 C00Y P008 121.9(13)
C012 C00Y P008 118.3(12)
C01L C00Z C03H 118.6(18)
C041 O5 C03E 114.0(18)
C00V C01Y C00R 172.5(16)
C01D C01Z C02C 121.0(15)
C01D C01Z S3 117.9(13)
C02C C01Z S3 121.1(12)
C028 C01A C00Q 118.7(17)
C024 C01B C025 117.8(15)
C024 C01B C00W 122.3(15)
C025 C01B C00W 119.9(15)
C00U C01C C030 123.8(17)
C01Z C01D C00S 119.7(16)
C010 C01E C03K 122.7(17)
C02B C01G C02U 118.7(16)
C02B C01G C02R 121.0(16)
C02U C01G C02R 120.1(16)
C02C C01H C00O 120.5(16)
C03U C01I C01V 118.4(14)
C03U C01I P009 125.0(13)
C01V C01I P009 116.2(12)
C01P C01J C03B 120.7(14)
C01P C01J P005 123.1(12)
C03B C01J P005 115.7(13)
C01N C01K C036 115.4(15)
C01N C01K P00B 120.5(14)
C036 C01K P00B 123.8(12)
C02V C01L C00Z 120.1(15)
C02V C01L P008 123.6(12)
C00Z C01L P008 116.3(12)
C026 C01M C024 123(2)
C01K C01N C01Q 122.2(18)
C018 C01O C00K 120.9(17)
C01J C01P C03W 119.2(17)
C04B C01Q C01N 120.0(18)
C04R C01R C00Q 121.1(17)
C022 C01S C03X 120(2)
C022 C01T C03S 118(2)
C00R C01U C011 117.4(16)
C035 C01V C01I 119.5(16)
C023 C01W C018 121.2(18)
C02X C02A C03T 120.4(17)
C01G C02B C03Z 120.3(18)
C01H C02C C01Z 118.5(16)
C025 C02D C026 120.6(19)
C012 C02E C02H 120.8(17)
C029 C02F C00R 120.8(16)
C02P C02G C044 119(2)
C02P C02G P006 122.2(16)
C044 C02G P006 117.8(19)
C02T C02H C02E 119.1(17)
C03Z C02I C03I 118.5(16)
C03Z C02I S4 124.1(16)
C03I C02I S4 117.5(15)
C02M C02J C02Y 119.3(16)
C020 C02K C032 121.0(18)
C049 C02L C00P 121.2(17)
C02J C02M C038 120.1(16)
C023 C02N C00K 120.8(16)
C02W C02O C038 120.1(16)
C02G C02P C04H 128(2)
C037 C02Q C00U 122.5(16)
C015 C02R C01G 176.8(15)
C033 C02T C02H 119.8(17)
C03I C02U C01G 121.0(19)
C031 C02V C01L 121.7(18)
C02Y C02W C02O 120.0(17)
C02A C02X C020 117.9(15)
C02A C02X P006 116.3(13)
C020 C02X P006 125.8(13)
C02W C02Y C02J 121.1(17)
C03U C02Z C03O 121.0(18)
C043 C03A C00X 119.9(19)
C01J C03B C03N 118.3(17)
C010 C03C C03Y 120.1(18)
O5 C03E C04D 101(2)
C00T C03F C03G 121(2)
C03F C03G C04N 118(2)
C00Z C03H C027 118.9(18)
C02U C03I C02I 120.1(19)
C00N C03J C00O 176.6(16)
C040 C03K C01E 116.4(18)
C030 C03L C037 121.5(17)
C042 C03N C03B 121.0(16)
C035 C03O C02Z 120.2(16)
C04F C03P C04V 123(3)
C01T C03S C04J 122(3)
C02A C03T C032 121.0(17)
C01I C03U C02Z 121.6(16)
C04H C03V C04E 125(3)
C042 C03W C01P 122.4(19)
C04J C03X C01S 119(2)
C040 C03Y C03C 121(2)
C02I C03Z C02B 121(2)
C01Q C04B C047 118.2(18)
C021 C04C C04V 117(3)
C03V C04E C044 116(3)
C03P C04F C039 116(3)
C03V C04H C02P 116(2)
C03X C04J C03S 120(2)
O6 C04L C03Q 101(2)
O6 C04M C045 115(2)
C048 C04N C03G 121(2)
C04R C04O C028 122.6(19)
C04O C04R C01R 118.9(19)
C03P C04V C04C 117(3)
C03C C010 C01E 118.7(14)
C03C C010 P007 123.5(12)
C01E C010 P007 117.7(12)
C014 C011 C01U 123.4(16)
C02E C012 C00Y 119.3(16)
C04M O6 C04L 117.2(19)
C011 C014 C029 118.2(14)
C011 C014 S1 118.8(13)
C029 C014 S1 122.9(12)
C02R C015 Pt02 176.7(14)
C02R C015 Ag04 103.7(10)
Pt02 C015 Ag04 78.2(4)
P006 C016 P008 114.2(7)
C00T C017 C048 117(2)
C01O C018 C01W 119.0(16)
P00C C019 P007 112.9(8)
C02K C020 C02X 121.5(16)
C04C C021 C039 118(2)
C04C C021 P00C 120(2)
C039 C021 P00C 118.9(16)
C01T C022 C01S 120.3(17)
C01T C022 P00A 122.1(14)
C01S C022 P00A 117.5(15)
C01W C023 C02N 119.8(17)
C01B C024 C01M 121.6(18)
C01B C025 C02D 120.1(19)
C01M C026 C02D 117.1(17)
C01M C026 S2 126.0(17)
C02D C026 S2 116.9(15)
C031 C027 C03H 120.9(17)
C04O C028 C01A 120.0(19)
C02F C029 C014 119.5(16)
C03L C030 C01C 118.1(18)
C027 C031 C02V 120(2)
C02K C032 C03T 118.3(16)
C00Y C033 C02T 121.3(17)
C03O C035 C01V 119.0(17)
C047 C036 C01K 122.7(17)
C02Q C037 C03L 118.6(18)
C02M C038 C02O 119.3(15)
C02M C038 P00C 116.6(13)
C02O C038 P00C 124.1(13)
C021 C039 C04F 126(2)
C03Y C040 C03K 121.2(18)
O5 C041 C04S 117(2)
C03W C042 C03N 118.2(16)
C03A C043 C049 121(2)
C02G C044 C04E 115(3)
C036 C047 C04B 121(2)
C04N C048 C017 121(2)
C02L C049 C043 120.0(17)
O10 Cl3 O7 113.7(18)
O10 Cl3 O8 111.0(18)
O7 Cl3 O8 118.0(12)
O10 Cl3 O9 95(2)
O7 Cl3 O9 108.6(15)
O8 Cl3 O9 108.0(15)
Cl8 C15 Cl7 101(2)

loop_
_geom_bond_atom_site_label_1
_geom_bond_atom_site_label_2
_geom_bond_distance
Pt01 C00V 1.990(13)
Pt01 C00J 2.031(13)
Pt01 P009 2.288(4)
Pt01 P008 2.293(4)
Pt01 Ag03 2.9371(14)
Pt02 C015 2.001(16)
Pt02 C00N 1.994(16)
Pt02 P007 2.283(4)
Pt02 P005 2.287(4)
Pt02 Ag04 2.9460(13)
Ag03 P006 2.373(5)
Ag03 P00A 2.375(5)
Ag03 C00J 2.614(13)
Ag04 P00C 2.376(5)
Ag04 P00B 2.377(5)
Ag04 C015 2.611(12)
P005 C00Q 1.787(17)
P005 C01J 1.816(15)
P005 C00L 1.829(14)
P006 C02G 1.797(18)
P006 C02X 1.807(17)
P006 C016 1.827(16)
P007 C00K 1.793(17)
P007 C010 1.818(14)
P007 C019 1.856(14)
P008 C01L 1.817(14)
P008 C00Y 1.812(16)
P008 C016 1.829(14)
P009 C00X 1.779(15)
P009 C01I 1.795(15)
P009 C00M 1.845(13)
P00A C00U 1.810(14)
P00A C022 1.805(17)
P00A C00M 1.818(14)
P00B C01K 1.801(15)
P00B C00T 1.820(17)
P00B C00L 1.840(14)
P00C C021 1.771(17)
P00C C038 1.811(17)
P00C C019 1.845(15)
S1 C014 1.762(14)
S1 C03D 1.780(18)
S3 C01Z 1.774(15)
S3 C034 1.793(18)
S2 C04K 1.71(2)
S2 C026 1.736(17)
S4 C04G 1.73(2)
S4 C02I 1.741(16)
Cl1 O2 1.21(2)
Cl1 O1 1.356(15)
Cl1 O4 1.418(17)
Cl1 O3 1.54(3)
C00J C00W 1.180(18)
C00K C02N 1.39(2)
C00K C01O 1.39(2)
C00N C03J 1.19(2)
C00O C00S 1.35(2)
C00O C01H 1.42(2)
C00O C03J 1.44(2)
C00P C02L 1.39(2)
C00P C00X 1.40(2)
C00Q C01A 1.42(2)
C00Q C01R 1.41(2)
C00R C01U 1.37(2)
C00R C02F 1.39(2)
C00R C01Y 1.450(19)
C00S C01D 1.42(2)
C00T C017 1.36(2)
C00T C03F 1.37(3)
C00U C01C 1.33(2)
C00U C02Q 1.42(2)
C00V C01Y 1.203(18)
C00W C01B 1.48(2)
C00X C03A 1.47(2)
C00Y C033 1.35(2)
C00Y C012 1.41(2)
C00Z C01L 1.37(2)
C00Z C03H 1.39(2)
O5 C041 1.41(3)
O5 C03E 1.43(3)
C01Z C01D 1.36(2)
C01Z C02C 1.41(2)
C01A C028 1.38(2)
C01B C024 1.33(2)
C01B C025 1.39(2)
C01C C030 1.42(2)
C01E C010 1.37(2)
C01E C03K 1.38(2)
C01G C02B 1.34(2)
C01G C02U 1.41(2)
C01G C02R 1.46(2)
C01H C02C 1.38(2)
C01I C03U 1.36(2)
C01I C01V 1.42(2)
C01J C01P 1.35(2)
C01J C03B 1.40(2)
C01K C01N 1.35(2)
C01K C036 1.39(2)
C01L C02V 1.37(2)
C01M C026 1.32(3)
C01M C024 1.39(2)
C01N C01Q 1.43(2)
C01O C018 1.36(2)
C01P C03W 1.41(2)
C01Q C04B 1.33(3)
C01R C04R 1.39(2)
C01S C022 1.36(2)
C01S C03X 1.39(3)
C01T C022 1.35(3)
C01T C03S 1.37(3)
C01U C011 1.43(2)
C01V C035 1.41(2)
C01W C023 1.34(2)
C01W C018 1.40(2)
C02A C02X 1.40(2)
C02A C03T 1.37(2)
C02B C03Z 1.39(2)
C02D C025 1.39(2)
C02D C026 1.39(3)
C02E C012 1.37(2)
C02E C02H 1.38(2)
C02F C029 1.39(2)
C02G C02P 1.29(3)
C02G C044 1.31(2)
C02H C02T 1.40(2)
C02I C03Z 1.36(3)
C02I C03I 1.39(3)
C02J C02M 1.37(2)
C02J C02Y 1.39(2)
C02K C020 1.36(2)
C02K C032 1.38(2)
C02L C049 1.37(3)
C02M C038 1.40(2)
C02N C023 1.37(2)
C02O C02W 1.38(2)
C02O C038 1.39(2)
C02P C04H 1.36(3)
C02Q C037 1.35(2)
C02R C015 1.202(19)
C02T C033 1.36(2)
C02U C03I 1.36(2)
C02V C031 1.34(2)
C02W C02Y 1.36(2)
C02X C020 1.38(2)
C02Z C03U 1.39(2)
C02Z C03O 1.34(3)
C03A C043 1.36(2)
C03B C03N 1.41(2)
C03C C010 1.34(2)
C03C C03Y 1.38(2)
C03E C04D 1.58(3)
C03F C03G 1.37(3)
C03G C04N 1.41(4)
C03H C027 1.40(3)
C03K C040 1.38(3)
C03L C030 1.32(3)
C03L C037 1.39(3)
C03N C042 1.40(3)
C03O C035 1.41(3)
C03P C04F 1.29(3)
C03P C04V 1.32(3)
C03Q C04L 1.59(3)
C03S C04J 1.33(3)
C03T C032 1.39(2)
C03V C04H 1.23(3)
C03V C04E 1.34(3)
C03W C042 1.34(3)
C03X C04J 1.34(3)
C03Y C040 1.35(3)
C04B C047 1.37(3)
C04C C021 1.28(3)
C04C C04V 1.55(4)
C04E C044 1.54(4)
C04F C039 1.38(3)
C04L O6 1.48(3)
C04M O6 1.39(3)
C04M C045 1.46(3)
C04N C048 1.31(3)
C04O C04R 1.34(3)
C04O C028 1.39(3)
C04S C041 1.44(3)
C011 C014 1.35(2)
C014 C029 1.41(2)
C017 C048 1.43(3)
C021 C039 1.31(3)
C027 C031 1.34(3)
C036 C047 1.35(3)
C043 C049 1.38(3)
Cl3 O10 1.23(2)
Cl3 O7 1.361(15)
Cl3 O8 1.402(19)
Cl3 O9 1.51(3)
Cl7 C15 1.836(19)
Cl8 C15 1.674(19)
Cl9 C10 1.681(19)
